data_4064353
loop_
_publ_author_name
'Zhang, Congying'
'Li, Bin'
'Song, Haibin'
'Xu, Shansheng'
'Wang, Baiquan'

_publ_section_title
;
 Reactions of Unsymmetrically Substituted N-Heterocyclic Carbenes with
 Ru3(CO)12
;
_journal_issue 11
_journal_name_full Organometallics
_journal_page_first 3029
_journal_paper_doi 10.1021/om2000647
_journal_volume 30
_journal_year 2011
_chemical_formula_moiety 'C13 H9 I N2 O3 Ru'
_chemical_formula_sum 'C13 H9 I N2 O3 Ru'
_chemical_formula_weight 469.19
_chemical_name_systematic
; 
 ? 
;
_space_group_IT_number 14
_symmetry_cell_setting monoclinic
_symmetry_space_group_name_Hall '-P 2ybc'
_symmetry_space_group_name_H-M 'P 1 21/c 1'
_atom_sites_solution_hydrogens geom
_atom_sites_solution_primary direct
_atom_sites_solution_secondary difmap
_audit_creation_method SHELXL-97
_cell_angle_alpha 90.00
_cell_angle_beta 93.94(3)
_cell_angle_gamma 90.00
_cell_formula_units_Z 4
_cell_length_a 7.124(6)
_cell_length_b 10.143(9)
_cell_length_c 19.925(14)
_cell_measurement_reflns_used 3032
_cell_measurement_temperature 113(2)
_cell_measurement_theta_max 28.2
_cell_measurement_theta_min 2.3
_cell_volume 1436(2)
_computing_cell_refinement CrystalClear
_computing_data_collection CrystalClear
_computing_data_reduction CrystalClear
_computing_publication_material 'CrystalStructure 3.7.0'
_computing_structure_refinement 'SHELXL-97 (Sheldrick, 1997)'
_computing_structure_solution 'SHELXS-97 (Sheldrick, 1990)'
_diffrn_ambient_temperature 113(2)
_diffrn_detector_area_resol_mean 7.31
_diffrn_measured_fraction_theta_full 0.980
_diffrn_measured_fraction_theta_max 0.980
_diffrn_measurement_device_type 'Rigaku Saturn'
_diffrn_measurement_method \w
_diffrn_radiation_monochromator confocal
_diffrn_radiation_source 'Rotating anode'
_diffrn_radiation_type MoK\a
_diffrn_radiation_wavelength 0.71070
_diffrn_reflns_av_R_equivalents 0.2125
_diffrn_reflns_av_sigmaI/netI 0.2940
_diffrn_reflns_limit_h_max 8
_diffrn_reflns_limit_h_min -4
_diffrn_reflns_limit_k_max 12
_diffrn_reflns_limit_k_min -12
_diffrn_reflns_limit_l_max 23
_diffrn_reflns_limit_l_min -21
_diffrn_reflns_number 7964
_diffrn_reflns_theta_full 25.00
_diffrn_reflns_theta_max 25.00
_diffrn_reflns_theta_min 2.05
_exptl_absorpt_coefficient_mu 3.248
_exptl_absorpt_correction_T_max 0.6966
_exptl_absorpt_correction_T_min 0.6246
_exptl_absorpt_correction_type multi-scan
_exptl_absorpt_process_details CrystalClear
_exptl_crystal_colour colorless
_exptl_crystal_density_diffrn 2.170
_exptl_crystal_density_method 'not measured'
_exptl_crystal_description prism
_exptl_crystal_F_000 888
_exptl_crystal_size_max 0.16
_exptl_crystal_size_mid 0.14
_exptl_crystal_size_min 0.12
_refine_diff_density_max 3.429
_refine_diff_density_min -2.542
_refine_diff_density_rms 0.436
_refine_ls_extinction_method none
_refine_ls_goodness_of_fit_ref 0.718
_refine_ls_hydrogen_treatment constr
_refine_ls_matrix_type full
_refine_ls_number_parameters 182
_refine_ls_number_reflns 2483
_refine_ls_number_restraints 54
_refine_ls_restrained_S_all 0.714
_refine_ls_R_factor_all 0.1688
_refine_ls_R_factor_gt 0.0851
_refine_ls_shift/su_max 0.000
_refine_ls_shift/su_mean 0.000
_refine_ls_structure_factor_coef Fsqd
_refine_ls_weighting_details 'calc w=1/[\s^2^(Fo^2^)+(0.1948P)^2^+0.0000P] where P=(Fo^2^+2Fc^2^)/3'
_refine_ls_weighting_scheme calc
_refine_ls_wR_factor_gt 0.2061
_refine_ls_wR_factor_ref 0.2897
_reflns_number_gt 945
_reflns_number_total 2483
_reflns_threshold_expression >2sigma(I)
_cod_data_source_file om2000647_si_001.cif
_cod_data_source_block complex_1
_cod_original_sg_symbol_H-M P21/c
_cod_database_code 4064353

loop_
_symmetry_equiv_pos_as_xyz
'x, y, z'
'-x, y+1/2, -z+1/2'
'-x, -y, -z'
'x, -y-1/2, z-1/2'

loop_
_atom_site_label
_atom_site_type_symbol
_atom_site_fract_x
_atom_site_fract_y
_atom_site_fract_z
_atom_site_U_iso_or_equiv
_atom_site_adp_type
_atom_site_occupancy
_atom_site_symmetry_multiplicity
_atom_site_calc_flag
_atom_site_refinement_flags
I1 I -0.02156(15) 0.16469(11) 0.11168(6) 0.0335(5) Uani 1 1 d .
Ru1 Ru 0.34402(18) 0.28395(13) 0.15248(8) 0.0273(5) Uani 1 1 d .
N1 N 0.2610(18) 0.4736(13) 0.0414(7) 0.023(3) Uani 1 1 d U
N2 N 0.336(2) 0.2995(14) -0.0049(7) 0.027(3) Uani 1 1 d U
O1 O 0.7251(17) 0.4318(12) 0.1972(6) 0.033(3) Uani 1 1 d .
O2 O 0.340(2) 0.2406(13) 0.3007(7) 0.040(3) Uani 1 1 d .
O3 O 0.5003(18) 0.0025(12) 0.1398(6) 0.038(3) Uani 1 1 d U
C1 C 0.587(2) 0.3725(17) 0.1840(9) 0.027(4) Uani 1 1 d U
C2 C 0.340(2) 0.2521(17) 0.2453(10) 0.027(4) Uani 1 1 d .
C3 C 0.449(2) 0.1072(18) 0.1433(8) 0.027(4) Uani 1 1 d U
C4 C 0.229(2) 0.4763(17) 0.1533(9) 0.026(4) Uani 1 1 d U
C5 C 0.177(2) 0.5470(17) 0.2034(10) 0.031(4) Uani 1 1 d .
H5 H 0.1753 0.5065 0.2463 0.037 Uiso 1 1 calc R
C6 C 0.124(2) 0.6788(15) 0.1973(9) 0.024(4) Uani 1 1 d .
H6 H 0.0849 0.7218 0.2363 0.028 Uiso 1 1 calc R
C7 C 0.123(3) 0.7506(18) 0.1394(10) 0.038(5) Uani 1 1 d .
H7 H 0.0910 0.8415 0.1375 0.046 Uiso 1 1 calc R
C8 C 0.172(2) 0.6832(16) 0.0857(9) 0.026(4) Uani 1 1 d U
H8 H 0.1757 0.7253 0.0432 0.032 Uiso 1 1 calc R
C9 C 0.218(2) 0.5455(15) 0.0934(8) 0.021(3) Uani 1 1 d U
C10 C 0.249(2) 0.5067(19) -0.0250(9) 0.032(4) Uani 1 1 d U
H10 H 0.2149 0.5885 -0.0456 0.039 Uiso 1 1 calc R
C11 C 0.295(2) 0.3995(17) -0.0518(10) 0.030(4) Uani 1 1 d .
H11 H 0.3019 0.3883 -0.0989 0.036 Uiso 1 1 calc R
C12 C 0.316(2) 0.3454(15) 0.0542(9) 0.022(4) Uani 1 1 d .
C13 C 0.385(3) 0.1649(16) -0.0150(11) 0.036(5) Uani 1 1 d .
H13A H 0.5075 0.1464 0.0084 0.054 Uiso 1 1 calc R
H13B H 0.3913 0.1480 -0.0632 0.054 Uiso 1 1 calc R
H13C H 0.2892 0.1078 0.0029 0.054 Uiso 1 1 calc R

loop_
_atom_site_aniso_label
_atom_site_aniso_U_11
_atom_site_aniso_U_22
_atom_site_aniso_U_33
_atom_site_aniso_U_23
_atom_site_aniso_U_13
_atom_site_aniso_U_12
I1 0.0252(7) 0.0229(8) 0.0538(11) 0.0019(5) 0.0135(6) -0.0020(4)
Ru1 0.0206(8) 0.0163(8) 0.0466(12) 0.0016(6) 0.0135(7) 0.0009(5)
N1 0.021(6) 0.021(6) 0.031(6) 0.006(5) 0.018(5) -0.005(5)
N2 0.028(6) 0.029(7) 0.026(7) -0.001(5) 0.010(6) -0.004(5)
O1 0.032(7) 0.022(7) 0.048(8) -0.002(6) 0.018(6) -0.003(5)
O2 0.051(9) 0.026(7) 0.046(9) 0.005(6) 0.016(8) -0.007(6)
O3 0.049(6) 0.024(6) 0.044(6) 0.003(5) 0.020(6) 0.015(5)
C1 0.030(7) 0.019(7) 0.034(7) -0.004(6) 0.012(6) 0.011(6)
C2 0.024(9) 0.016(9) 0.042(12) 0.000(8) -0.002(9) 0.000(7)
C3 0.026(7) 0.038(8) 0.019(7) 0.001(6) 0.006(6) 0.001(6)
C4 0.019(7) 0.023(7) 0.035(8) -0.005(6) -0.001(6) 0.001(6)
C5 0.016(8) 0.027(10) 0.051(12) -0.002(8) 0.009(9) -0.002(7)
C6 0.025(9) 0.016(9) 0.030(10) -0.011(7) 0.000(8) -0.005(6)
C7 0.038(10) 0.015(9) 0.065(14) -0.010(9) 0.025(11) -0.001(8)
C8 0.024(7) 0.024(7) 0.031(7) 0.012(6) 0.005(6) -0.004(6)
C9 0.016(6) 0.017(7) 0.030(7) 0.002(6) 0.011(6) 0.001(5)
C10 0.023(7) 0.034(8) 0.040(8) 0.009(7) 0.008(7) -0.002(6)
C11 0.027(9) 0.021(10) 0.044(11) 0.011(8) 0.020(9) -0.005(7)
C12 0.010(7) 0.015(9) 0.041(11) 0.002(7) -0.001(8) -0.003(6)
C13 0.038(10) 0.017(9) 0.055(13) 0.009(8) 0.028(10) 0.003(7)

loop_
_atom_type_symbol
_atom_type_description
_atom_type_scat_dispersion_real
_atom_type_scat_dispersion_imag
_atom_type_scat_source
C C 0.0033 0.0016 'International Tables Vol C Tables 4.2.6.8 and 6.1.1.4'
H H 0.0000 0.0000 'International Tables Vol C Tables 4.2.6.8 and 6.1.1.4'
N N 0.0061 0.0033 'International Tables Vol C Tables 4.2.6.8 and 6.1.1.4'
O O 0.0106 0.0060 'International Tables Vol C Tables 4.2.6.8 and 6.1.1.4'
Ru Ru -1.2594 0.8363 'International Tables Vol C Tables 4.2.6.8 and 6.1.1.4'
I I -0.4742 1.8119 'International Tables Vol C Tables 4.2.6.8 and 6.1.1.4'

loop_
_geom_angle_atom_site_label_1
_geom_angle_atom_site_label_2
_geom_angle_atom_site_label_3
_geom_angle
C2 Ru1 C3 88.1(7)
C2 Ru1 C1 80.8(7)
C3 Ru1 C1 96.5(7)
C2 Ru1 C12 169.9(7)
C3 Ru1 C12 101.6(6)
C1 Ru1 C12 100.9(7)
C2 Ru1 C4 96.8(7)
C3 Ru1 C4 175.1(7)
C1 Ru1 C4 84.8(6)
C12 Ru1 C4 73.5(6)
C2 Ru1 I1 97.4(5)
C3 Ru1 I1 86.1(5)
C1 Ru1 I1 176.7(5)
C12 Ru1 I1 80.4(4)
C4 Ru1 I1 92.7(4)
C9 N1 C10 128.6(15)
C9 N1 C12 117.0(14)
C10 N1 C12 114.3(15)
C12 N2 C11 108.6(15)
C12 N2 C13 121.3(15)
C11 N2 C13 130.0(16)
O1 C1 Ru1 173.6(16)
O2 C2 Ru1 176.0(16)
O3 C3 Ru1 176.0(15)
C5 C4 C9 112.1(17)
C5 C4 Ru1 130.2(14)
C9 C4 Ru1 117.5(12)
C4 C5 C6 123.6(19)
C4 C5 H5 118.2
C6 C5 H5 118.2
C7 C6 C5 124.9(17)
C7 C6 H6 117.6
C5 C6 H6 117.6
C8 C7 C6 114.7(17)
C8 C7 H7 122.6
C6 C7 H7 122.6
C7 C8 C9 118.7(16)
C7 C8 H8 120.6
C9 C8 H8 120.6
N1 C9 C4 113.2(14)
N1 C9 C8 121.1(16)
C4 C9 C8 125.7(16)
C11 C10 N1 101.4(16)
C11 C10 H10 129.3
N1 C10 H10 129.3
C10 C11 N2 113.0(18)
C10 C11 H11 123.5
N2 C11 H11 123.5
N2 C12 N1 102.8(15)
N2 C12 Ru1 139.1(13)
N1 C12 Ru1 118.2(12)
N2 C13 H13A 109.5
N2 C13 H13B 109.5
H13A C13 H13B 109.5
N2 C13 H13C 109.5
H13A C13 H13C 109.5
H13B C13 H13C 109.5

loop_
_geom_bond_atom_site_label_1
_geom_bond_atom_site_label_2
_geom_bond_distance
I1 Ru1 2.935(3)
Ru1 C2 1.88(2)
Ru1 C3 1.955(18)
Ru1 C1 2.012(19)
Ru1 C12 2.052(18)
Ru1 C4 2.115(17)
N1 C9 1.32(2)
N1 C10 1.36(2)
N1 C12 1.38(2)
N2 C12 1.28(2)
N2 C11 1.40(2)
N2 C13 1.43(2)
O1 C1 1.17(2)
O2 C2 1.11(2)
O3 C3 1.13(2)
C4 C5 1.30(2)
C4 C9 1.38(2)
C5 C6 1.39(2)
C5 H5 0.9500
C6 C7 1.36(3)
C6 H6 0.9500
C7 C8 1.34(2)
C7 H7 0.9500
C8 C9 1.44(2)
C8 H8 0.9500
C10 C11 1.27(3)
C10 H10 0.9500
C11 H11 0.9500
C13 H13A 0.9800
C13 H13B 0.9800
C13 H13C 0.9800

loop_
_geom_torsion_atom_site_label_1
_geom_torsion_atom_site_label_2
_geom_torsion_atom_site_label_3
_geom_torsion_atom_site_label_4
_geom_torsion
C2 Ru1 C1 O1 -150(13)
C3 Ru1 C1 O1 123(13)
C12 Ru1 C1 O1 20(13)
C4 Ru1 C1 O1 -52(13)
I1 Ru1 C1 O1 -93(16)
C3 Ru1 C2 O2 146(24)
C1 Ru1 C2 O2 49(24)
C12 Ru1 C2 O2 -51(26)
C4 Ru1 C2 O2 -34(24)
I1 Ru1 C2 O2 -128(24)
C2 Ru1 C3 O3 54(23)
C1 Ru1 C3 O3 134(23)
C12 Ru1 C3 O3 -123(23)
C4 Ru1 C3 O3 -120(22)
I1 Ru1 C3 O3 -44(23)
C2 Ru1 C4 C5 0.7(17)
C3 Ru1 C4 C5 174(7)
C1 Ru1 C4 C5 -79.3(17)
C12 Ru1 C4 C5 177.8(17)
I1 Ru1 C4 C5 98.6(16)
C2 Ru1 C4 C9 175.5(13)
C3 Ru1 C4 C9 -11(8)
C1 Ru1 C4 C9 95.5(13)
C12 Ru1 C4 C9 -7.5(12)
I1 Ru1 C4 C9 -86.6(12)
C9 C4 C5 C6 -3(2)
Ru1 C4 C5 C6 172.3(13)
C4 C5 C6 C7 -1(3)
C5 C6 C7 C8 3(3)
C6 C7 C8 C9 0(2)
C10 N1 C9 C4 174.0(16)
C12 N1 C9 C4 -2(2)
C10 N1 C9 C8 -9(2)
C12 N1 C9 C8 175.6(14)
C5 C4 C9 N1 -176.8(15)
Ru1 C4 C9 N1 7.5(18)
C5 C4 C9 C8 6(2)
Ru1 C4 C9 C8 -169.9(12)
C7 C8 C9 N1 178.0(16)
C7 C8 C9 C4 -5(3)
C9 N1 C10 C11 -175.8(16)
C12 N1 C10 C11 0.2(18)
N1 C10 C11 N2 0.1(19)
C12 N2 C11 C10 0(2)
C13 N2 C11 C10 176.8(17)
C11 N2 C12 N1 0.4(17)
C13 N2 C12 N1 -177.1(14)
C11 N2 C12 Ru1 -178.6(13)
C13 N2 C12 Ru1 4(3)
C9 N1 C12 N2 176.1(14)
C10 N1 C12 N2 -0.4(18)
C9 N1 C12 Ru1 -4.7(18)
C10 N1 C12 Ru1 178.9(11)
C2 Ru1 C12 N2 -158(3)
C3 Ru1 C12 N2 5.0(19)
C1 Ru1 C12 N2 104.0(18)
C4 Ru1 C12 N2 -174.7(19)
I1 Ru1 C12 N2 -79.0(18)
C2 Ru1 C12 N1 23(4)
C3 Ru1 C12 N1 -173.9(11)
C1 Ru1 C12 N1 -74.9(12)
C4 Ru1 C12 N1 6.4(11)
I1 Ru1 C12 N1 102.1(11)
